data_4063077
_journal_name_full Organometallics
_journal_year 2004
_chemical_formula_moiety 'C51 H59 N3 Zr'
_chemical_formula_sum 'C51 H59 N3 Zr'
_chemical_formula_weight 805.23
_chemical_melting_point 428
_space_group_IT_number 14
_symmetry_cell_setting monoclinic
_symmetry_space_group_name_Hall '-P 2ybc'
_symmetry_space_group_name_H-M 'P 1 21/c 1'
_cell_angle_alpha 90.00
_cell_angle_beta 98.9295(4)
_cell_angle_gamma 90.00
_cell_formula_units_Z 4
_cell_length_a 15.3212(3)
_cell_length_b 13.2839(3)
_cell_length_c 22.0592(4)
_cell_measurement_temperature 153(1)
_cell_volume 4435.21(14)
_diffrn_ambient_temperature 153(1)
_exptl_crystal_density_diffrn 1.206
_cod_original_sg_symbol_Hall '-P 2YBC'
_cod_original_sg_symbol_H-M 'P 21/c'
_cod_database_code 4063077

loop_
_symmetry_equiv_pos_as_xyz
'x, y, z'
'-x, y+1/2, -z+1/2'
'-x, -y, -z'
'x, -y-1/2, z-1/2'

loop_
_atom_site_label
_atom_site_type_symbol
_atom_site_fract_x
_atom_site_fract_y
_atom_site_fract_z
_atom_site_U_iso_or_equiv
_atom_site_adp_type
_atom_site_occupancy
_atom_site_symmetry_multiplicity
_atom_site_calc_flag
_atom_site_refinement_flags
_atom_site_disorder_assembly
_atom_site_disorder_group
Zr Zr 0.242650(9) 0.197301(11) 0.409238(6) 0.02051(5) Uani 1 1 d . . .
N1 N 0.33500(8) 0.13080(10) 0.35821(6) 0.0221(2) Uani 1 1 d . . .
N2 N 0.36672(8) 0.25994(9) 0.43823(5) 0.0204(2) Uani 1 1 d . . .
N3 N 0.17935(8) 0.05946(10) 0.34508(6) 0.0253(3) Uani 1 1 d . . .
C1 C 0.41769(9) 0.16521(11) 0.35880(7) 0.0206(3) Uani 1 1 d . . .
C2 C 0.45448(11) 0.11771(11) 0.31182(7) 0.0265(3) Uani 1 1 d . . .
H2 H 0.5122 0.1278 0.3022 0.032 Uiso 1 1 calc R . .
C3 C 0.38991(11) 0.05273(12) 0.28197(7) 0.0283(3) Uani 1 1 d . . .
H3 H 0.3954 0.0102 0.2481 0.034 Uiso 1 1 calc R . .
C4 C 0.31576(10) 0.06218(11) 0.31135(7) 0.0245(3) Uani 1 1 d . . .
C5 C 0.44477(9) 0.24375(11) 0.40700(7) 0.0203(3) Uani 1 1 d . . .
H5 H 0.4942 0.2164 0.4375 0.024 Uiso 1 1 calc R . .
C6 C 0.22974(11) 0.02304(12) 0.30735(7) 0.0263(3) Uani 1 1 d . . .
H6 H 0.2089 -0.0278 0.2784 0.032 Uiso 1 1 calc R . .
C7 C 0.38536(10) 0.29944(11) 0.49978(7) 0.0220(3) Uani 1 1 d . . .
C8 C 0.42708(11) 0.23750(12) 0.54824(7) 0.0266(3) Uani 1 1 d . . .
C9 C 0.44054(13) 0.27514(15) 0.60764(8) 0.0369(4) Uani 1 1 d . . .
H9 H 0.4689 0.2341 0.6401 0.044 Uiso 1 1 calc R . .
C10 C 0.41358(14) 0.37107(16) 0.62070(8) 0.0423(4) Uani 1 1 d . . .
H10 H 0.4226 0.3950 0.6618 0.051 Uiso 1 1 calc R . .
C11 C 0.37368(12) 0.43143(14) 0.57399(8) 0.0354(4) Uani 1 1 d . . .
H11 H 0.3552 0.4971 0.5833 0.043 Uiso 1 1 calc R . .
C12 C 0.35959(10) 0.39851(12) 0.51290(7) 0.0257(3) Uani 1 1 d . . .
C13 C 0.46000(11) 0.13095(13) 0.53829(7) 0.0299(3) Uani 1 1 d . . .
H13 H 0.4396 0.1118 0.4945 0.036 Uiso 1 1 calc R . .
C14 C 0.42449(14) 0.05283(15) 0.57946(9) 0.0439(5) Uani 1 1 d . . .
H14A H 0.3598 0.0543 0.5722 0.066 Uiso 1 1 calc R . .
H14B H 0.4460 0.0686 0.6226 0.066 Uiso 1 1 calc R . .
H14C H 0.4450 -0.0143 0.5699 0.066 Uiso 1 1 calc R . .
C15 C 0.56131(12) 0.12778(16) 0.55005(9) 0.0411(4) Uani 1 1 d . . .
H15A H 0.5846 0.1777 0.5241 0.062 Uiso 1 1 calc R . .
H15B H 0.5815 0.0605 0.5403 0.062 Uiso 1 1 calc R . .
H15C H 0.5825 0.1430 0.5933 0.062 Uiso 1 1 calc R . .
C16 C 0.32097(11) 0.47244(12) 0.46342(8) 0.0276(3) Uani 1 1 d . . .
H16 H 0.3094 0.4351 0.4236 0.033 Uiso 1 1 calc R . .
C17 C 0.23308(12) 0.51804(14) 0.47552(9) 0.0388(4) Uani 1 1 d . . .
H17A H 0.2110 0.5652 0.4425 0.058 Uiso 1 1 calc R . .
H17B H 0.2424 0.5538 0.5149 0.058 Uiso 1 1 calc R . .
H17C H 0.1898 0.4641 0.4769 0.058 Uiso 1 1 calc R . .
C18 C 0.38594(12) 0.55840(13) 0.45630(9) 0.0347(4) Uani 1 1 d . . .
H18A H 0.3590 0.6047 0.4242 0.052 Uiso 1 1 calc R . .
H18B H 0.4403 0.5304 0.4449 0.052 Uiso 1 1 calc R . .
H18C H 0.3999 0.5948 0.4952 0.052 Uiso 1 1 calc R . .
C19 C 0.09700(10) 0.00801(13) 0.34849(7) 0.0283(3) Uani 1 1 d . . .
C20 C 0.01825(11) 0.04146(15) 0.31297(8) 0.0346(4) Uani 1 1 d . . .
C21 C -0.06041(12) -0.00548(18) 0.32208(9) 0.0468(5) Uani 1 1 d . . .
H21 H -0.1147 0.0158 0.2988 0.056 Uiso 1 1 calc R . .
C22 C -0.06055(13) -0.08213(19) 0.36428(10) 0.0517(6) Uani 1 1 d . . .
H22 H -0.1149 -0.1114 0.3708 0.062 Uiso 1 1 calc R . .
C23 C 0.01800(13) -0.11664(17) 0.39709(9) 0.0447(5) Uani 1 1 d . . .
H23 H 0.0172 -0.1709 0.4251 0.054 Uiso 1 1 calc R . .
C24 C 0.09836(11) -0.07289(14) 0.38968(8) 0.0329(4) Uani 1 1 d . . .
C25 C 0.01845(12) 0.12134(17) 0.26378(9) 0.0421(4) Uani 1 1 d . . .
H25 H 0.0766 0.1569 0.2718 0.051 Uiso 1 1 calc R . .
C26 C 0.01089(17) 0.0713(2) 0.20065(10) 0.0625(7) Uani 1 1 d . . .
H26A H 0.0110 0.1231 0.1691 0.094 Uiso 1 1 calc R . .
H26B H -0.0443 0.0329 0.1926 0.094 Uiso 1 1 calc R . .
H26C H 0.0611 0.0258 0.1999 0.094 Uiso 1 1 calc R . .
C27 C -0.05401(16) 0.2002(2) 0.26368(12) 0.0601(6) Uani 1 1 d . . .
H27A H -0.0503 0.2493 0.2311 0.090 Uiso 1 1 calc R . .
H27B H -0.0464 0.2346 0.3034 0.090 Uiso 1 1 calc R . .
H27C H -0.1119 0.1672 0.2565 0.090 Uiso 1 1 calc R . .
C28 C 0.18479(12) -0.11771(14) 0.42177(9) 0.0369(4) Uani 1 1 d . . .
H28 H 0.2315 -0.0649 0.4232 0.044 Uiso 1 1 calc R . .
C29 C 0.21138(15) -0.20670(15) 0.38383(11) 0.0491(5) Uani 1 1 d . . .
H29A H 0.2671 -0.2355 0.4044 0.074 Uiso 1 1 calc R . .
H29B H 0.2189 -0.1830 0.3429 0.074 Uiso 1 1 calc R . .
H29C H 0.1651 -0.2582 0.3801 0.074 Uiso 1 1 calc R . .
C30 C 0.18153(15) -0.15173(18) 0.48770(10) 0.0522(5) Uani 1 1 d . . .
H30A H 0.2390 -0.1795 0.5056 0.078 Uiso 1 1 calc R . .
H30B H 0.1359 -0.2034 0.4876 0.078 Uiso 1 1 calc R . .
H30C H 0.1676 -0.0940 0.5121 0.078 Uiso 1 1 calc R . .
C31 C 0.47649(10) 0.34108(11) 0.37883(7) 0.0243(3) Uani 1 1 d . . .
H31A H 0.4284 0.3680 0.3479 0.029 Uiso 1 1 calc R . .
H31B H 0.4909 0.3923 0.4114 0.029 Uiso 1 1 calc R . .
C32 C 0.55724(10) 0.32135(11) 0.34867(7) 0.0241(3) Uani 1 1 d . . .
C33 C 0.55262(11) 0.32661(12) 0.28542(8) 0.0302(3) Uani 1 1 d . . .
H33 H 0.4989 0.3462 0.2608 0.036 Uiso 1 1 calc R . .
C34 C 0.62587(13) 0.30344(14) 0.25761(9) 0.0367(4) Uani 1 1 d . . .
H34 H 0.6216 0.3072 0.2142 0.044 Uiso 1 1 calc R . .
C35 C 0.70440(12) 0.27515(14) 0.29277(9) 0.0388(4) Uani 1 1 d . . .
H35 H 0.7544 0.2599 0.2738 0.047 Uiso 1 1 calc R . .
C36 C 0.70996(12) 0.26914(16) 0.35573(10) 0.0413(4) Uani 1 1 d . . .
H36 H 0.7638 0.2493 0.3802 0.050 Uiso 1 1 calc R . .
C37 C 0.63682(11) 0.29203(14) 0.38344(8) 0.0330(4) Uani 1 1 d . . .
H37 H 0.6413 0.2876 0.4268 0.040 Uiso 1 1 calc R . .
C41 C 0.20160(13) 0.13397(15) 0.49610(9) 0.0399(4) Uani 1 1 d . . .
H41A H 0.1780 0.0646 0.4908 0.048 Uiso 1 1 calc R . .
H41B H 0.2492 0.1375 0.5319 0.048 Uiso 1 1 calc R . .
C42 C 0.13254(12) 0.20962(14) 0.49800(8) 0.0361(4) Uani 1 1 d . . .
C43 C 0.05597(14) 0.2065(2) 0.45345(11) 0.0558(6) Uani 1 1 d . . .
H43 H 0.0486 0.1525 0.4249 0.067 Uiso 1 1 calc R . .
C44 C -0.00838(19) 0.2793(3) 0.45012(16) 0.0849(11) Uani 1 1 d . . .
H44 H -0.0590 0.2761 0.4193 0.102 Uiso 1 1 calc R . .
C45 C 0.0011(2) 0.3553(2) 0.4910(2) 0.0865(11) Uani 1 1 d . . .
H45 H -0.0441 0.4047 0.4890 0.104 Uiso 1 1 calc R . .
C46 C 0.0738(3) 0.3637(2) 0.53553(18) 0.0838(11) Uani 1 1 d . . .
H46 H 0.0786 0.4178 0.5640 0.101 Uiso 1 1 calc R . .
C47 C 0.14202(18) 0.29047(17) 0.53858(12) 0.0580(6) Uani 1 1 d . . .
H47 H 0.1938 0.2967 0.5682 0.070 Uiso 1 1 calc R . .
C51 C 0.16612(11) 0.32426(13) 0.35435(8) 0.0302(3) Uani 1 1 d . . .
H51A H 0.1092 0.2975 0.3331 0.036 Uiso 1 1 calc R . .
H51B H 0.1529 0.3775 0.3830 0.036 Uiso 1 1 calc R . .
C52 C 0.21599(10) 0.36960(13) 0.30787(8) 0.0304(3) Uani 1 1 d . . .
C53 C 0.24313(12) 0.47057(14) 0.31120(9) 0.0359(4) Uani 1 1 d . . .
H53 H 0.2265 0.5123 0.3425 0.043 Uiso 1 1 calc R . .
C54 C 0.29353(13) 0.51133(17) 0.27015(10) 0.0471(5) Uani 1 1 d . . .
H54 H 0.3120 0.5796 0.2742 0.057 Uiso 1 1 calc R . .
C55 C 0.31669(14) 0.4530(2) 0.22367(10) 0.0531(6) Uani 1 1 d . . .
H55 H 0.3509 0.4807 0.1954 0.064 Uiso 1 1 calc R . .
C56 C 0.28975(14) 0.35377(19) 0.21847(9) 0.0502(5) Uani 1 1 d . . .
H56 H 0.3050 0.3134 0.1861 0.060 Uiso 1 1 calc R . .
C57 C 0.24038(12) 0.31234(15) 0.26026(8) 0.0378(4) Uani 1 1 d . . .
H57 H 0.2230 0.2437 0.2562 0.045 Uiso 1 1 calc R . .

loop_
_atom_site_aniso_label
_atom_site_aniso_U_11
_atom_site_aniso_U_22
_atom_site_aniso_U_33
_atom_site_aniso_U_23
_atom_site_aniso_U_13
_atom_site_aniso_U_12
Zr 0.01760(7) 0.02301(8) 0.02148(7) 0.00086(5) 0.00480(5) 0.00029(5)
N1 0.0217(6) 0.0238(6) 0.0212(6) -0.0012(5) 0.0045(5) -0.0009(5)
N2 0.0196(6) 0.0226(6) 0.0192(6) -0.0010(5) 0.0041(5) 0.0000(5)
N3 0.0220(6) 0.0279(7) 0.0249(6) 0.0019(5) 0.0002(5) -0.0036(5)
C1 0.0214(7) 0.0183(6) 0.0227(7) 0.0035(5) 0.0054(5) 0.0010(5)
C2 0.0294(8) 0.0205(7) 0.0326(8) -0.0002(6) 0.0148(6) -0.0005(6)
C3 0.0389(9) 0.0208(7) 0.0283(8) -0.0021(6) 0.0146(7) -0.0019(6)
C4 0.0292(8) 0.0224(7) 0.0222(7) -0.0012(5) 0.0048(6) -0.0019(6)
C5 0.0183(6) 0.0215(7) 0.0213(7) 0.0012(5) 0.0038(5) 0.0009(5)
C6 0.0302(8) 0.0251(7) 0.0226(7) 0.0005(6) 0.0010(6) -0.0030(6)
C7 0.0215(7) 0.0252(7) 0.0199(7) -0.0018(6) 0.0051(5) -0.0028(6)
C8 0.0285(8) 0.0287(8) 0.0227(7) 0.0002(6) 0.0042(6) -0.0014(6)
C9 0.0455(10) 0.0425(10) 0.0215(8) 0.0005(7) 0.0017(7) 0.0005(8)
C10 0.0559(12) 0.0480(11) 0.0234(8) -0.0102(8) 0.0074(8) -0.0037(9)
C11 0.0431(10) 0.0312(9) 0.0341(9) -0.0102(7) 0.0123(8) -0.0025(7)
C12 0.0256(7) 0.0248(7) 0.0278(7) -0.0025(6) 0.0072(6) -0.0026(6)
C13 0.0335(8) 0.0295(8) 0.0254(8) 0.0047(6) 0.0005(6) 0.0051(7)
C14 0.0501(11) 0.0383(10) 0.0434(10) 0.0171(8) 0.0074(9) 0.0072(9)
C15 0.0358(9) 0.0471(11) 0.0380(10) 0.0012(8) -0.0022(8) 0.0083(8)
C16 0.0285(8) 0.0207(7) 0.0345(8) -0.0011(6) 0.0082(6) 0.0012(6)
C17 0.0340(9) 0.0320(9) 0.0528(11) 0.0024(8) 0.0146(8) 0.0053(7)
C18 0.0372(9) 0.0241(8) 0.0450(10) 0.0003(7) 0.0132(8) -0.0021(7)
C19 0.0227(7) 0.0349(9) 0.0263(7) -0.0010(6) 0.0008(6) -0.0063(6)
C20 0.0270(8) 0.0466(10) 0.0284(8) 0.0019(7) -0.0014(7) -0.0049(7)
C21 0.0224(8) 0.0711(14) 0.0436(11) 0.0051(10) -0.0055(8) -0.0078(9)
C22 0.0287(9) 0.0767(16) 0.0486(11) 0.0102(11) 0.0027(8) -0.0207(10)
C23 0.0358(10) 0.0538(12) 0.0433(10) 0.0097(9) 0.0021(8) -0.0165(9)
C24 0.0290(8) 0.0357(9) 0.0323(8) 0.0020(7) -0.0004(7) -0.0091(7)
C25 0.0297(9) 0.0574(12) 0.0355(9) 0.0111(9) -0.0069(7) -0.0014(8)
C26 0.0641(15) 0.0881(19) 0.0334(11) 0.0086(11) 0.0015(10) -0.0005(14)
C27 0.0484(13) 0.0707(16) 0.0568(14) 0.0158(12) -0.0057(11) 0.0145(11)
C28 0.0327(9) 0.0334(9) 0.0417(10) 0.0087(7) -0.0036(7) -0.0097(7)
C29 0.0437(11) 0.0374(11) 0.0628(13) 0.0047(9) -0.0021(10) -0.0018(9)
C30 0.0495(12) 0.0555(13) 0.0477(12) 0.0212(10) -0.0047(10) -0.0112(10)
C31 0.0226(7) 0.0209(7) 0.0307(8) -0.0006(6) 0.0082(6) -0.0016(6)
C32 0.0237(7) 0.0181(7) 0.0319(8) -0.0014(6) 0.0082(6) -0.0043(5)
C33 0.0304(8) 0.0272(8) 0.0340(8) 0.0067(6) 0.0080(7) -0.0003(6)
C34 0.0446(10) 0.0334(9) 0.0360(9) 0.0045(7) 0.0189(8) -0.0005(8)
C35 0.0351(9) 0.0361(9) 0.0504(11) -0.0019(8) 0.0228(8) 0.0030(7)
C36 0.0251(8) 0.0515(11) 0.0476(11) -0.0031(9) 0.0063(8) 0.0052(8)
C37 0.0262(8) 0.0408(10) 0.0325(8) -0.0047(7) 0.0059(7) -0.0002(7)
C41 0.0411(10) 0.0428(10) 0.0400(10) 0.0092(8) 0.0195(8) 0.0034(8)
C42 0.0367(9) 0.0405(10) 0.0356(9) 0.0091(7) 0.0198(7) -0.0039(7)
C43 0.0388(11) 0.0840(17) 0.0481(12) 0.0153(12) 0.0174(9) 0.0021(11)
C44 0.0475(14) 0.121(3) 0.092(2) 0.052(2) 0.0292(15) 0.0192(16)
C45 0.078(2) 0.0619(19) 0.137(3) 0.038(2) 0.069(2) 0.0190(16)
C46 0.112(3) 0.0374(13) 0.122(3) -0.0017(15) 0.080(2) -0.0131(15)
C47 0.0726(15) 0.0453(12) 0.0670(15) -0.0080(10) 0.0450(13) -0.0195(11)
C51 0.0229(7) 0.0347(9) 0.0326(8) 0.0062(7) 0.0032(6) 0.0029(6)
C52 0.0213(7) 0.0368(9) 0.0312(8) 0.0117(7) -0.0014(6) 0.0061(6)
C53 0.0317(9) 0.0354(9) 0.0386(9) 0.0138(7) -0.0008(7) 0.0050(7)
C54 0.0373(10) 0.0490(12) 0.0526(12) 0.0245(10) -0.0005(9) -0.0031(9)
C55 0.0392(11) 0.0742(16) 0.0473(12) 0.0266(11) 0.0109(9) 0.0003(10)
C56 0.0427(11) 0.0751(16) 0.0340(10) 0.0097(10) 0.0091(8) 0.0142(11)
C57 0.0349(9) 0.0447(10) 0.0332(9) 0.0077(8) 0.0031(7) 0.0076(8)

loop_
_geom_bond_atom_site_label_1
_geom_bond_atom_site_label_2
_geom_bond_distance
_geom_bond_site_symmetry_2
_geom_bond_publ_flag
Zr N2 2.0827(12) . ?
Zr N1 2.1317(12) . ?
Zr C41 2.2691(17) . ?
Zr C51 2.2900(16) . ?
Zr N3 2.4228(13) . ?
Zr C42 2.7806(17) . ?
Zr C52 3.1815(16) . ?
N1 C1 1.3449(19) . ?
N1 C4 1.3754(19) . ?
N2 C7 1.4423(18) . ?
N2 C5 1.4854(18) . ?
N3 C6 1.312(2) . ?
N3 C19 1.447(2) . ?
C1 C2 1.404(2) . ?
C1 C5 1.501(2) . ?
C2 C3 1.398(2) . ?
C2 H2 0.9500 . ?
C3 C4 1.398(2) . ?
C3 H3 0.9500 . ?
C4 C6 1.407(2) . ?
C5 C31 1.545(2) . ?
C5 H5 1.0000 . ?
C6 H6 0.9500 . ?
C7 C12 1.417(2) . ?
C7 C8 1.420(2) . ?
C8 C9 1.388(2) . ?
C8 C13 1.530(2) . ?
C9 C10 1.384(3) . ?
C9 H9 0.9500 . ?
C10 C11 1.372(3) . ?
C10 H10 0.9500 . ?
C11 C12 1.401(2) . ?
C11 H11 0.9500 . ?
C12 C16 1.519(2) . ?
C13 C14 1.533(2) . ?
C13 C15 1.534(2) . ?
C13 H13 1.0000 . ?
C14 H14A 0.9800 . ?
C14 H14B 0.9800 . ?
C14 H14C 0.9800 . ?
C15 H15A 0.9800 . ?
C15 H15B 0.9800 . ?
C15 H15C 0.9800 . ?
C16 C17 1.537(2) . ?
C16 C18 1.539(2) . ?
C16 H16 1.0000 . ?
C17 H17A 0.9800 . ?
C17 H17B 0.9800 . ?
C17 H17C 0.9800 . ?
C18 H18A 0.9800 . ?
C18 H18B 0.9800 . ?
C18 H18C 0.9800 . ?
C19 C20 1.405(2) . ?
C19 C24 1.405(2) . ?
C20 C21 1.399(3) . ?
C20 C25 1.518(3) . ?
C21 C22 1.380(3) . ?
C21 H21 0.9500 . ?
C22 C23 1.383(3) . ?
C22 H22 0.9500 . ?
C23 C24 1.394(2) . ?
C23 H23 0.9500 . ?
C24 C28 1.523(2) . ?
C25 C27 1.526(3) . ?
C25 C26 1.531(3) . ?
C25 H25 1.0000 . ?
C26 H26A 0.9800 . ?
C26 H26B 0.9800 . ?
C26 H26C 0.9800 . ?
C27 H27A 0.9800 . ?
C27 H27B 0.9800 . ?
C27 H27C 0.9800 . ?
C28 C30 1.531(3) . ?
C28 C29 1.539(3) . ?
C28 H28 1.0000 . ?
C29 H29A 0.9800 . ?
C29 H29B 0.9800 . ?
C29 H29C 0.9800 . ?
C30 H30A 0.9800 . ?
C30 H30B 0.9800 . ?
C30 H30C 0.9800 . ?
C31 C32 1.516(2) . ?
C31 H31A 0.9900 . ?
C31 H31B 0.9900 . ?
C32 C33 1.388(2) . ?
C32 C37 1.391(2) . ?
C33 C34 1.394(2) . ?
C33 H33 0.9500 . ?
C34 C35 1.379(3) . ?
C34 H34 0.9500 . ?
C35 C36 1.381(3) . ?
C35 H35 0.9500 . ?
C36 C37 1.391(2) . ?
C36 H36 0.9500 . ?
C37 H37 0.9500 . ?
C41 C42 1.465(3) . ?
C41 H41A 0.9900 . ?
C41 H41B 0.9900 . ?
C42 C47 1.391(3) . ?
C42 C43 1.409(3) . ?
C43 C44 1.375(4) . ?
C43 H43 0.9500 . ?
C44 C45 1.347(5) . ?
C44 H44 0.9500 . ?
C45 C46 1.370(5) . ?
C45 H45 0.9500 . ?
C46 C47 1.421(4) . ?
C46 H46 0.9500 . ?
C47 H47 0.9500 . ?
C51 C52 1.497(2) . ?
C51 H51A 0.9900 . ?
C51 H51B 0.9900 . ?
C52 C57 1.394(3) . ?
C52 C53 1.403(3) . ?
C53 C54 1.388(3) . ?
C53 H53 0.9500 . ?
C54 C55 1.375(3) . ?
C54 H54 0.9500 . ?
C55 C56 1.380(3) . ?
C55 H55 0.9500 . ?
C56 C57 1.393(3) . ?
C56 H56 0.9500 . ?
C57 H57 0.9500 . ?
